data_7710175
loop_
_publ_author_name
'Zarroug, Rim'
'Artetxe, Be\~nat'
'Ayed, Brahim'
'L\'opez, Xavier'
'Ribeiro, N\'adia'
'Correia, Isabel'
'Pessoa, Jo\~ao Costa'

_publ_section_title
;
 New phosphotetradecavanadate hybrids: crystal structure, DFT analysis,
 stability and binding interactions with bio-macromolecules
;
_journal_name_full 'Dalton Transactions'
_journal_paper_doi 10.1039/D2DT00690A
_journal_year 2022
_chemical_formula_moiety 'O42 P V14, H4 N, 11(H2 O), 2(C6 H14 N4)'
_chemical_formula_sum 'C12 H58 N9 O53 P V14'
_chemical_formula_weight 1920.8
_space_group_IT_number 2
_space_group_name_Hall '-P 1'
_space_group_name_H-M_alt 'P -1'
_symmetry_cell_setting triclinic
_symmetry_Int_Tables_number 2
_symmetry_space_group_name_Hall '-P 1'
_symmetry_space_group_name_H-M 'P -1'
_atom_sites_solution_hydrogens mixed
_audit_creation_date 2022-03-23T19:17:47-00:00
_audit_creation_method 'WinGX routine CIF_UPDATE'
_audit_update_record
;
2022-04-01 deposited with the CCDC.	2022-05-03 downloaded from the CCDC.
;
_cell_angle_alpha 67.429(8)
_cell_angle_beta 66.782(8)
_cell_angle_gamma 85.757(6)
_cell_formula_units_Z 1
_cell_length_a 11.1991(8)
_cell_length_b 11.4892(9)
_cell_length_c 13.4138(14)
_cell_measurement_reflns_used 1887
_cell_measurement_temperature 100(2)
_cell_measurement_theta_max 26.826
_cell_measurement_theta_min 1.778
_cell_volume 1458.6(3)
_computing_cell_refinement 'CrysAlisPro 1.171.39.46 (Rigaku OD, 2018)'
_computing_data_collection 'CrysAlisPro 1.171.39.46 (Rigaku OD, 2018)'
_computing_data_reduction 'CrysAlisPro 1.171.39.46 (Rigaku OD, 2018)'
_computing_molecular_graphics 'Olex2 1.5 (Dolomanov et al., 2009)'
_computing_publication_material 'Olex2 1.5 (Dolomanov et al., 2009)'
_computing_structure_refinement 'SHELXL 2018/3 (Sheldrick, 2015)'
_diffrn_ambient_environment N~2~
_diffrn_ambient_temperature 100(2)
_diffrn_detector 'CCD plate'
_diffrn_detector_area_resol_mean 16.2439
_diffrn_detector_type Eos
_diffrn_measured_fraction_theta_full 1
_diffrn_measured_fraction_theta_max 0.978
_diffrn_measurement_device 'four-circle diffractometer'
_diffrn_measurement_device_type 'SuperNova, Single source at offset/far, Eos'
_diffrn_measurement_method '\w scans'
_diffrn_orient_matrix_type 'CrysAlisPro convention (1999,Acta A55,543-557)'
_diffrn_orient_matrix_UB_11 -0.0432421
_diffrn_orient_matrix_UB_12 0.0678548
_diffrn_orient_matrix_UB_13 -0.0029106
_diffrn_orient_matrix_UB_21 -0.0577748
_diffrn_orient_matrix_UB_22 -0.022166
_diffrn_orient_matrix_UB_23 0.0240031
_diffrn_orient_matrix_UB_31 0.0152837
_diffrn_orient_matrix_UB_32 -0.0062511
_diffrn_orient_matrix_UB_33 0.0573678
_diffrn_radiation_monochromator mirror
_diffrn_radiation_probe x-ray
_diffrn_radiation_type MoK\a
_diffrn_radiation_wavelength 0.71073
_diffrn_reflns_av_R_equivalents 0.0536
_diffrn_reflns_av_unetI/netI 0.0742
_diffrn_reflns_Laue_measured_fraction_full 1
_diffrn_reflns_Laue_measured_fraction_max 0.978
_diffrn_reflns_limit_h_max 13
_diffrn_reflns_limit_h_min -13
_diffrn_reflns_limit_k_max 14
_diffrn_reflns_limit_k_min -11
_diffrn_reflns_limit_l_max 16
_diffrn_reflns_limit_l_min -16
_diffrn_reflns_number 10022
_diffrn_reflns_point_group_measured_fraction_full 1
_diffrn_reflns_point_group_measured_fraction_max 0.978
_diffrn_reflns_theta_full 25.242
_diffrn_reflns_theta_max 25.999
_diffrn_reflns_theta_min 1.792
_diffrn_source 'micro-focus sealed X-ray tube'
_diffrn_source_type 'SuperNova (Mo) X-ray Source'
_exptl_absorpt_coefficient_mu 2.282
_exptl_absorpt_correction_T_max 1
_exptl_absorpt_correction_T_min 0.67174
_exptl_absorpt_correction_type multi-scan
_exptl_absorpt_process_details
;
        CrysAlisPro 1.171.39.46 (Rigaku Oxford Diffraction, 2018)
        Empirical absorption correction using spherical harmonics,
 implemented in SCALE3 ABSPACK scaling algorithm.
;
_exptl_crystal_colour brown
_exptl_crystal_density_diffrn 2.187
_exptl_crystal_description block
_exptl_crystal_F_000 954
_exptl_crystal_size_max 0.29
_exptl_crystal_size_mid 0.25
_exptl_crystal_size_min 0.23
_refine_diff_density_max 2.112
_refine_diff_density_min -1.135
_refine_diff_density_rms 0.194
_refine_ls_extinction_method none
_refine_ls_goodness_of_fit_ref 1.022
_refine_ls_hydrogen_treatment mixed
_refine_ls_matrix_type full
_refine_ls_number_parameters 478
_refine_ls_number_reflns 5613
_refine_ls_number_restraints 62
_refine_ls_restrained_S_all 1.03
_refine_ls_R_factor_all 0.1227
_refine_ls_R_factor_gt 0.0773
_refine_ls_shift/su_max 0.001
_refine_ls_shift/su_mean 0
_refine_ls_structure_factor_coef Fsqd
_refine_ls_weighting_details 'w=1/[\s^2^(Fo^2^)+(0.1040P)^2^+10.3171P] where P=(Fo^2^+2Fc^2^)/3'
_refine_ls_weighting_scheme calc
_refine_ls_wR_factor_gt 0.1912
_refine_ls_wR_factor_ref 0.2335
_reflns_Friedel_coverage 0
_reflns_number_gt 3550
_reflns_number_total 5613
_reflns_threshold_expression 'I > 2\s(I)'
_cod_data_source_file d2dt00690a2.cif
_cod_data_source_block rim19a
_cod_original_cell_volume 1458.6(2)
_cod_database_code 7710175

loop_
_symmetry_equiv_pos_as_xyz
'x, y, z'
'-x, -y, -z'

loop_
_atom_site_label
_atom_site_type_symbol
_atom_site_fract_x
_atom_site_fract_y
_atom_site_fract_z
_atom_site_U_iso_or_equiv
_atom_site_adp_type
_atom_site_occupancy
_atom_site_site_symmetry_order
_atom_site_calc_flag
_atom_site_refinement_flags_posn
_atom_site_refinement_flags_adp
_atom_site_refinement_flags_occupancy
_atom_site_disorder_assembly
_atom_site_disorder_group
V1 V 0.18396(15) 0.52187(13) 0.18238(14) 0.0211(4) Uani 1 1 d . . . . .
V2 V 0.26782(16) 0.24028(13) 0.11800(14) 0.0236(4) Uani 1 1 d . . . . .
V3 V 0.41563(15) 0.76769(13) 0.06733(13) 0.0217(4) Uani 1 1 d . . . . .
V4 V 0.54611(15) 0.22403(13) 0.20372(15) 0.0239(4) Uani 1 1 d . . . . .
V5 V 0.75205(15) 0.48268(15) 0.09165(15) 0.0262(4) Uani 1 1 d . . . . .
V6 V 0.27877(15) 0.28717(13) 0.31406(13) 0.0222(4) Uani 1 1 d . . . . .
V7 V 0.44693(17) 0.50023(15) 0.27700(14) 0.0312(4) Uani 1 1 d . . . . .
P P 0.5 0.5 0 0.0143(6) Uani 1 2 d S . P . .
O1 O 0.1872(6) 0.2014(6) 0.4467(6) 0.0292(15) Uani 1 1 d . . . . .
O2 O 0.8716(6) 0.4776(6) 0.1287(6) 0.0292(15) Uani 1 1 d . . . . .
O3 O 0.3580(6) 0.1885(6) 0.2321(6) 0.0294(15) Uani 1 1 d . . . . .
O4 O 0.2682(6) 0.4581(5) 0.2967(6) 0.0277(15) Uani 1 1 d . . . . .
O5 O 0.4442(6) 0.3157(6) 0.3074(7) 0.0414(19) Uani 1 1 d . U . . .
O6 O 0.2436(7) 0.6799(7) 0.1363(7) 0.044(2) Uani 1 1 d . . . . .
O7 O 0.1662(7) 0.1196(6) 0.1813(6) 0.0397(18) Uani 1 1 d . . . . .
O8 O 0.3727(6) 0.8904(5) 0.0966(5) 0.043(2) Uani 1 1 d D . . . .
O9 O 0.1851(7) 0.3336(6) 0.2200(6) 0.0365(18) Uani 1 1 d . . . . .
O10 O 0.2194(10) 0.3400(7) 0.0076(7) 0.064(3) Uani 1 1 d . U . . .
O11 O 0.1562(11) 0.5433(7) 0.0518(7) 0.068(3) Uani 1 1 d . . . . .
O12 O 0.4349(7) 0.6660(6) 0.2020(7) 0.045(2) Uani 1 1 d . . . . .
O13 O 0.4070(8) 0.1873(12) 0.0163(7) 0.084(4) Uani 1 1 d . . . . .
O14 O 0.6903(7) 0.3133(7) 0.1635(9) 0.071(3) Uani 1 1 d . . . . .
O15 O 0.0380(6) 0.5195(6) 0.2692(6) 0.0330(16) Uani 1 1 d . . . . .
O16 O 0.5556(6) 0.0950(6) 0.3019(5) 0.0272(15) Uani 1 1 d . . . . .
O17 O 0.4170(7) 0.4889(6) 0.4069(5) 0.0295(15) Uani 1 1 d . . . . .
O18 O 0.6240(7) 0.5145(7) 0.2114(9) 0.062(3) Uani 1 1 d . . . . .
O19 O 0.6027(7) 0.1790(11) 0.0788(7) 0.072(3) Uani 1 1 d . . . . .
O20 O 0.3519(10) 0.4639(10) 0.0415(10) 0.017(2) Uani 0.5 1 d . . P . .
O21 O 0.4838(11) 0.3526(9) 0.0435(9) 0.015(2) Uani 0.5 1 d . U P . .
O22 O 0.5811(11) 0.4567(11) -0.0940(10) 0.019(3) Uani 0.5 1 d . . P . .
O23 O 0.4652(10) 0.5541(9) -0.1090(9) 0.014(2) Uani 0.5 1 d . U P . .
N24 N 0.3367(6) 1.0896(5) -0.1257(4) 0.044(5) Uani 0.5 1 d D U P . .
OW1 O -0.1289(7) -0.0164(7) 0.2817(7) 0.0397(18) Uani 1 1 d D . . . .
OW2 O 0.0593(9) -0.1946(8) 0.2750(9) 0.061(2) Uani 1 1 d D . . . .
OW3 O 0.3503(8) 0.1914(7) 0.5905(5) 0.071(3) Uani 1 1 d D . . . .
HW3A H 0.337(2) 0.178(2) 0.6626(5) 0.107 Uiso 1 1 d D U . . .
HW3B H 0.298(12) 0.134(10) 0.596(6) 0.107 Uiso 1 1 d D U . . .
OW6 O -0.0503(17) 0.2130(15) 0.0679(16) 0.067(5) Uani 0.5 1 d D . P . .
HW6A H 0.0025(10) 0.2548(10) -0.005(2) 0.101 Uiso 0.5 1 d D U P . .
HW1A H -0.136(12) 0.028(12) 0.324(11) 0.101 Uiso 1 1 d D U . . .
HW1B H -0.045(3) -0.011(14) 0.241(12) 0.101 Uiso 1 1 d D U . . .
HW2A H 0.105(13) -0.168(13) 0.304(11) 0.101 Uiso 1 1 d D U . . .
N1 N 0.8241(8) 0.1144(7) 0.4371(7) 0.0282(18) Uani 1 1 d . . . . .
N2 N 0.7956(8) 0.1714(7) 0.6021(7) 0.0287(18) Uani 1 1 d . . . . .
N3 N 0.6113(9) 0.1558(7) 0.5564(7) 0.033(2) Uani 1 1 d . . . . .
H3 H 0.517291 0.131677 0.590248 0.04 Uiso 1 1 calc R U . . .
N4 N 0.7779(9) 0.3278(7) 0.4238(8) 0.038(2) Uani 1 1 d . . . . .
H4 H 0.795847 0.41715 0.370193 0.045 Uiso 1 1 calc R U . . .
C9 C 0.8647(10) 0.0937(9) 0.5344(9) 0.032(2) Uani 1 1 d . . . . .
H9A H 0.95804 0.115271 0.502638 0.038 Uiso 1 1 calc R U . . .
H9B H 0.846517 0.004964 0.586432 0.038 Uiso 1 1 calc R U . . .
C10 C 0.6839(10) 0.0766(9) 0.4892(9) 0.031(2) Uani 1 1 d . . . . .
H10A H 0.666944 -0.012043 0.54164 0.037 Uiso 1 1 calc R U . . .
H10B H 0.654191 0.087288 0.427653 0.037 Uiso 1 1 calc R U . . .
C12 C 0.8214(11) 0.3086(9) 0.5187(10) 0.039(3) Uani 1 1 d . . . . .
H12A H 0.775524 0.360798 0.561594 0.047 Uiso 1 1 calc R U . . .
H12B H 0.914029 0.334362 0.485093 0.047 Uiso 1 1 calc R U . . .
C13 C 0.6564(10) 0.1365(9) 0.6512(9) 0.034(2) Uani 1 1 d . . . . .
H13A H 0.61003 0.187526 0.695193 0.041 Uiso 1 1 calc R U . . .
H13B H 0.63737 0.04834 0.704953 0.041 Uiso 1 1 calc R U . . .
C16 C 0.6402(11) 0.2921(9) 0.4754(10) 0.039(3) Uani 1 1 d . . . . .
H16A H 0.609328 0.306558 0.413836 0.047 Uiso 1 1 calc R U . . .
H16B H 0.594643 0.343995 0.518816 0.047 Uiso 1 1 calc R U . . .
C17 C 0.8497(12) 0.2483(9) 0.3585(9) 0.041(3) Uani 1 1 d . . . . .
H17A H 0.822738 0.261253 0.294918 0.05 Uiso 1 1 calc R U . . .
H17B H 0.942538 0.273234 0.324534 0.05 Uiso 1 1 calc R U . . .
OW4 O 0.0878(11) 0.4155(9) 0.5319(9) 0.074(3) Uani 1 1 d D . . . .
HW2B H 0.084(16) -0.141(12) 0.202(5) 0.111 Uiso 1 1 d D U . . .
HW6B H -0.1001(10) 0.1591(10) 0.067(3) 0.111 Uiso 0.5 1 d D U P . .
HW4A H 0.098(17) 0.347(6) 0.587(11) 0.111 Uiso 1 1 d D U . . .
HW4B H 0.109(14) 0.478(7) 0.546(12) 0.111 Uiso 1 1 d D U . . .
OW5 O 0.2343(11) 0.3875(10) 0.6872(10) 0.080(3) Uani 1 1 d D . . . .
HW5A H 0.227(13) 0.386(15) 0.624(8) 0.12 Uiso 1 1 d D U . . .
HW5B H 0.317(5) 0.411(17) 0.662(12) 0.12 Uiso 1 1 d D U . . .
H24D H 0.2749(8) 1.1445(8) -0.124(5) 0.12 Uiso 0.5 1 d D U P . .
H24C H 0.3105(13) 1.0235(6) -0.1349(8) 0.12 Uiso 0.5 1 d D U P . .
H24B H 0.3436(9) 1.0607(9) -0.0558(4) 0.12 Uiso 0.5 1 d D U P . .
H24A H 0.413(3) 1.128(5) -0.185(3) 0.12 Uiso 0.5 1 d D U P . .

loop_
_atom_site_aniso_label
_atom_site_aniso_U_11
_atom_site_aniso_U_22
_atom_site_aniso_U_33
_atom_site_aniso_U_23
_atom_site_aniso_U_13
_atom_site_aniso_U_12
V1 0.0195(8) 0.0193(7) 0.0252(9) -0.0113(6) -0.0080(7) 0.0083(6)
V2 0.0314(9) 0.0163(7) 0.0294(9) -0.0103(6) -0.0166(8) 0.0003(6)
V3 0.0280(9) 0.0145(7) 0.0259(9) -0.0130(6) -0.0099(7) 0.0071(6)
V4 0.0209(8) 0.0150(7) 0.0357(10) -0.0090(7) -0.0128(7) 0.0070(6)
V5 0.0209(8) 0.0360(9) 0.0356(10) -0.0251(8) -0.0152(8) 0.0090(7)
V6 0.0260(9) 0.0195(7) 0.0238(9) -0.0107(6) -0.0110(7) 0.0051(6)
V7 0.0400(10) 0.0308(9) 0.0253(9) -0.0200(7) -0.0045(8) -0.0090(7)
P 0.0178(16) 0.0116(13) 0.0191(16) -0.0095(12) -0.0103(13) 0.0051(12)
O1 0.035(4) 0.029(3) 0.031(4) -0.017(3) -0.014(3) 0.008(3)
O2 0.028(4) 0.024(3) 0.047(4) -0.018(3) -0.022(3) 0.003(3)
O3 0.021(3) 0.043(4) 0.036(4) -0.027(3) -0.013(3) 0.011(3)
O4 0.031(4) 0.018(3) 0.047(4) -0.020(3) -0.025(3) 0.017(3)
O5 0.021(3) 0.030(3) 0.088(5) -0.039(4) -0.023(4) 0.014(3)
O6 0.038(4) 0.037(4) 0.053(5) 0.004(4) -0.032(4) -0.003(3)
O7 0.038(4) 0.036(4) 0.047(5) -0.024(3) -0.009(4) -0.008(3)
O8 0.054(5) 0.022(3) 0.080(6) -0.034(4) -0.043(5) 0.022(3)
O9 0.059(5) 0.029(4) 0.051(5) -0.025(3) -0.044(4) 0.023(3)
O10 0.136(7) 0.039(4) 0.044(4) -0.030(3) -0.055(5) 0.043(4)
O11 0.163(10) 0.029(4) 0.034(5) -0.023(3) -0.057(6) 0.043(5)
O12 0.046(5) 0.025(4) 0.061(5) 0.006(3) -0.038(4) -0.005(3)
O13 0.025(4) 0.200(12) 0.028(5) -0.047(6) -0.010(4) 0.022(6)
O14 0.021(4) 0.036(4) 0.144(9) -0.060(5) 0.004(5) -0.002(3)
O15 0.020(3) 0.037(4) 0.028(4) -0.008(3) -0.002(3) 0.008(3)
O16 0.036(4) 0.023(3) 0.029(4) -0.013(3) -0.019(3) 0.013(3)
O17 0.046(4) 0.025(3) 0.025(4) -0.013(3) -0.019(3) 0.006(3)
O18 0.026(4) 0.029(4) 0.116(8) -0.045(5) 0.004(5) -0.003(3)
O19 0.024(4) 0.161(10) 0.023(4) -0.026(5) -0.010(4) 0.011(5)
O20 0.010(6) 0.020(6) 0.025(7) -0.016(5) -0.004(5) 0.005(5)
O21 0.016(3) 0.014(3) 0.015(3) -0.007(2) -0.005(2) 0.0021(18)
O22 0.018(6) 0.029(6) 0.020(6) -0.020(5) -0.009(5) 0.008(5)
O23 0.015(3) 0.012(3) 0.014(3) -0.007(2) -0.0050(19) 0.0016(18)
N24 0.063(11) 0.028(8) 0.081(12) -0.037(8) -0.057(10) 0.024(7)
OW1 0.034(4) 0.047(4) 0.050(5) -0.031(4) -0.019(4) 0.020(4)
OW2 0.057(6) 0.062(6) 0.097(8) -0.054(5) -0.044(6) 0.023(5)
OW3 0.066(6) 0.041(5) 0.126(9) -0.040(5) -0.050(6) 0.018(4)
OW6 0.062(12) 0.051(10) 0.084(14) -0.017(9) -0.041(11) 0.044(9)
N1 0.034(5) 0.017(4) 0.033(5) -0.015(3) -0.009(4) 0.008(3)
N2 0.023(4) 0.034(4) 0.039(5) -0.022(4) -0.016(4) 0.013(3)
N3 0.041(5) 0.024(4) 0.041(5) -0.023(4) -0.014(4) 0.008(4)
N4 0.053(6) 0.015(4) 0.043(5) -0.012(4) -0.017(5) 0.012(4)
C9 0.034(6) 0.025(5) 0.037(6) -0.014(4) -0.013(5) 0.012(4)
C10 0.042(6) 0.027(5) 0.035(6) -0.022(4) -0.021(5) 0.017(4)
C12 0.049(7) 0.022(5) 0.049(7) -0.023(5) -0.014(6) 0.007(5)
C13 0.040(6) 0.033(5) 0.038(6) -0.024(5) -0.013(5) 0.005(5)
C16 0.052(7) 0.032(5) 0.056(7) -0.029(5) -0.037(6) 0.025(5)
C17 0.055(7) 0.028(5) 0.030(6) -0.010(4) -0.007(5) 0.004(5)
OW4 0.086(8) 0.058(6) 0.080(8) -0.041(6) -0.022(6) 0.004(6)
OW5 0.088(8) 0.066(6) 0.100(9) -0.059(6) -0.029(7) 0.029(6)

loop_
_atom_type_symbol
_atom_type_description
_atom_type_scat_dispersion_real
_atom_type_scat_dispersion_imag
_atom_type_scat_source
C C 0.0033 0.0016 'International Tables Vol C Tables 4.2.6.8 and 6.1.1.4'
H H 0 0 'International Tables Vol C Tables 4.2.6.8 and 6.1.1.4'
N N 0.0061 0.0033 'International Tables Vol C Tables 4.2.6.8 and 6.1.1.4'
O O 0.0106 0.006 'International Tables Vol C Tables 4.2.6.8 and 6.1.1.4'
P P 0.1023 0.0942 'International Tables Vol C Tables 4.2.6.8 and 6.1.1.4'
V V 0.3005 0.5294 'International Tables Vol C Tables 4.2.6.8 and 6.1.1.4'

loop_
_geom_angle_atom_site_label_1
_geom_angle_atom_site_label_2
_geom_angle_atom_site_label_3
_geom_angle
_geom_angle_site_symmetry_1
_geom_angle_site_symmetry_3
_geom_angle_publ_flag
O4 V1 V6 38.37(16) . . ?
O4 V1 O9 75.6(2) . . ?
O4 V1 O20 92.6(3) . . ?
O4 V1 O22 65.5(3) . 2_665 ?
O6 V1 V6 127.3(2) . . ?
O6 V1 O4 92.3(3) . . ?
O6 V1 O9 159.3(3) . . ?
O6 V1 O11 96.7(3) . . ?
O6 V1 O20 99.5(4) . . ?
O6 V1 O22 69.9(4) . 2_665 ?
O9 V1 V6 37.48(18) . . ?
O9 V1 O20 65.0(3) . . ?
O9 V1 O22 89.7(3) . 2_665 ?
O11 V1 V6 123.2(2) . . ?
O11 V1 O4 156.8(3) . . ?
O11 V1 O9 89.1(3) . . ?
O11 V1 O20 64.9(4) . . ?
O11 V1 O22 97.7(4) . 2_665 ?
O15 V1 V6 104.1(2) . . ?
O15 V1 O4 100.0(3) . . ?
O15 V1 O6 101.5(4) . . ?
O15 V1 O9 97.2(3) . . ?
O15 V1 O11 99.0(4) . . ?
O15 V1 O20 155.0(4) . . ?
O15 V1 O22 162.0(4) . 2_665 ?
O20 V1 V6 73.0(3) . . ?
O20 V1 O22 41.9(4) . 2_665 ?
O22 V1 V6 71.7(3) 2_665 . ?
O3 V2 V6 37.99(17) . . ?
O3 V2 O21 64.2(3) . . ?
O7 V2 V6 103.4(3) . . ?
O7 V2 O3 97.8(3) . . ?
O7 V2 O9 100.5(3) . . ?
O7 V2 O10 103.1(4) . . ?
O7 V2 O13 100.5(4) . . ?
O7 V2 O21 155.0(4) . . ?
O9 V2 V6 38.43(19) . . ?
O9 V2 O3 76.4(3) . . ?
O9 V2 O21 92.2(3) . . ?
O10 V2 V6 127.9(2) . . ?
O10 V2 O3 158.0(4) . . ?
O10 V2 O9 92.9(3) . . ?
O10 V2 O13 94.2(4) . . ?
O10 V2 O21 97.6(4) . . ?
O13 V2 V6 123.5(3) . . ?
O13 V2 O3 88.7(3) . . ?
O13 V2 O9 155.7(4) . . ?
O13 V2 O21 63.8(4) . . ?
O21 V2 V6 73.7(3) . . ?
O6 V3 O21 95.3(4) . 2_665 ?
O6 V3 O22 66.4(3) . 2_665 ?
O8 V3 O6 97.8(4) . . ?
O8 V3 O12 99.6(3) . . ?
O8 V3 O13 99.5(5) . 2_665 ?
O8 V3 O19 99.1(4) . 2_665 ?
O8 V3 O21 158.8(3) . 2_665 ?
O8 V3 O22 159.1(4) . 2_665 ?
O12 V3 O6 87.1(3) . . ?
O12 V3 O13 93.1(4) . 2_665 ?
O12 V3 O19 160.7(4) . 2_665 ?
O12 V3 O21 97.6(4) . 2_665 ?
O12 V3 O22 67.3(3) . 2_665 ?
O13 V3 O6 162.4(5) 2_665 . ?
O13 V3 O19 88.5(3) 2_665 2_665 ?
O13 V3 O21 67.2(4) 2_665 2_665 ?
O13 V3 O22 97.5(5) 2_665 2_665 ?
O19 V3 O6 85.6(3) 2_665 . ?
O19 V3 O21 65.4(4) 2_665 2_665 ?
O19 V3 O22 93.4(4) 2_665 2_665 ?
O21 V3 O22 41.8(4) 2_665 2_665 ?
O3 V4 V6 37.55(17) . . ?
O3 V4 O21 65.1(3) . . ?
O3 V4 O23 90.5(3) . 2_665 ?
O5 V4 V6 38.72(19) . . ?
O5 V4 O3 76.1(3) . . ?
O5 V4 O21 93.7(3) . . ?
O5 V4 O23 63.0(3) . 2_665 ?
O14 V4 V6 125.7(2) . . ?
O14 V4 O3 158.1(3) . . ?
O14 V4 O5 90.3(3) . . ?
O14 V4 O19 96.7(4) . . ?
O14 V4 O21 99.5(4) . . ?
O14 V4 O23 67.9(4) . 2_665 ?
O16 V4 V6 103.3(2) . . ?
O16 V4 O3 96.9(3) . . ?
O16 V4 O5 99.2(3) . . ?
O16 V4 O14 102.1(4) . . ?
O16 V4 O19 99.9(4) . . ?
O16 V4 O21 154.7(3) . . ?
O16 V4 O23 158.4(3) . 2_665 ?
O19 V4 V6 124.6(3) . . ?
O19 V4 O3 90.4(3) . . ?
O19 V4 O5 157.8(4) . . ?
O19 V4 O21 64.4(4) . . ?
O19 V4 O23 100.2(4) . 2_665 ?
O21 V4 V6 73.9(3) . . ?
O23 V4 V6 71.0(3) 2_665 . ?
O23 V4 O21 45.4(3) 2_665 . ?
O2 V5 O10 97.0(4) . 2_665 ?
O2 V5 O11 98.0(4) . 2_665 ?
O2 V5 O14 100.6(4) . . ?
O2 V5 O18 99.9(4) . . ?
O2 V5 O20 155.4(4) . 2_665 ?
O2 V5 O23 159.6(4) . 2_665 ?
O10 V5 O20 67.1(4) 2_665 2_665 ?
O10 V5 O23 97.7(4) 2_665 2_665 ?
O11 V5 O10 85.4(3) 2_665 2_665 ?
O11 V5 O20 63.3(4) 2_665 2_665 ?
O11 V5 O23 97.1(4) 2_665 2_665 ?
O14 V5 O10 161.9(4) . 2_665 ?
O14 V5 O11 88.0(4) . 2_665 ?
O14 V5 O20 94.8(4) . 2_665 ?
O14 V5 O23 66.4(4) . 2_665 ?
O18 V5 O10 90.6(4) . 2_665 ?
O18 V5 O11 162.0(4) . 2_665 ?
O18 V5 O14 90.5(3) . . ?
O18 V5 O20 98.9(4) . 2_665 ?
O18 V5 O23 66.0(4) . 2_665 ?
O20 V5 O23 44.9(4) 2_665 2_665 ?
V2 V6 V1 75.63(6) . . ?
V2 V6 V4 77.90(6) . . ?
V2 V6 V7 122.27(7) . . ?
V4 V6 V1 119.78(7) . . ?
V4 V6 V7 76.09(6) . . ?
V7 V6 V1 74.37(6) . . ?
O1 V6 V1 119.6(2) . . ?
O1 V6 V2 120.4(2) . . ?
O1 V6 V4 120.5(2) . . ?
O1 V6 V7 117.3(2) . . ?
O1 V6 O3 110.5(3) . . ?
O1 V6 O4 107.9(3) . . ?
O1 V6 O5 108.6(4) . . ?
O1 V6 O9 110.6(3) . . ?
O3 V6 V1 115.2(2) . . ?
O3 V6 V2 43.4(2) . . ?
O3 V6 V4 42.8(2) . . ?
O3 V6 V7 115.9(2) . . ?
O3 V6 O4 141.6(3) . . ?
O3 V6 O5 84.9(3) . . ?
O3 V6 O9 84.7(3) . . ?
O4 V6 V1 40.85(19) . . ?
O4 V6 V2 114.0(2) . . ?
O4 V6 V4 113.9(2) . . ?
O4 V6 V7 41.24(19) . . ?
O5 V6 V1 112.7(2) . . ?
O5 V6 V2 116.9(2) . . ?
O5 V6 V4 42.3(2) . . ?
O5 V6 V7 41.60(19) . . ?
O5 V6 O4 82.7(3) . . ?
O9 V6 V1 41.76(19) . . ?
O9 V6 V2 41.3(2) . . ?
O9 V6 V4 115.1(2) . . ?
O9 V6 V7 113.4(2) . . ?
O9 V6 O4 82.3(3) . . ?
O9 V6 O5 140.7(4) . . ?
O4 V7 V6 38.80(16) . . ?
O4 V7 O5 77.0(2) . . ?
O4 V7 O22 64.6(3) . 2_665 ?
O4 V7 O23 89.6(3) . 2_665 ?
O5 V7 V6 38.29(19) . . ?
O5 V7 O22 89.3(3) . 2_665 ?
O5 V7 O23 63.3(3) . 2_665 ?
O12 V7 V6 125.7(2) . . ?
O12 V7 O4 90.6(3) . . ?
O12 V7 O5 157.0(4) . . ?
O12 V7 O18 94.2(3) . . ?
O12 V7 O22 67.8(4) . 2_665 ?
O12 V7 O23 97.8(4) . 2_665 ?
O17 V7 V6 103.8(2) . . ?
O17 V7 O4 99.5(3) . . ?
O17 V7 O5 98.4(3) . . ?
O17 V7 O12 102.8(4) . . ?
O17 V7 O18 102.2(4) . . ?
O17 V7 O22 160.4(4) . 2_665 ?
O17 V7 O23 157.3(4) . 2_665 ?
O18 V7 V6 124.6(2) . . ?
O18 V7 O4 156.1(3) . . ?
O18 V7 O5 90.1(3) . . ?
O18 V7 O22 95.7(4) . 2_665 ?
O18 V7 O23 66.6(4) . 2_665 ?
O22 V7 V6 71.5(3) 2_665 . ?
O23 V7 V6 70.8(2) 2_665 . ?
O23 V7 O22 40.4(4) 2_665 2_665 ?
O20 P O20 180 2_665 . ?
O20 P O21 74.2(6) . . ?
O20 P O21 105.8(6) 2_665 . ?
O20 P O21 105.8(6) . 2_665 ?
O20 P O21 74.2(6) 2_665 2_665 ?
O21 P O21 180.0(3) 2_665 . ?
O22 P O20 111.7(6) . . ?
O22 P O20 68.3(6) . 2_665 ?
O22 P O20 68.3(6) 2_665 . ?
O22 P O20 111.7(6) 2_665 2_665 ?
O22 P O21 111.4(6) . 2_665 ?
O22 P O21 68.6(6) . . ?
O22 P O21 111.4(6) 2_665 . ?
O22 P O21 68.6(6) 2_665 2_665 ?
O22 P O22 180.0(9) . 2_665 ?
O22 P O23 67.2(6) 2_665 2_665 ?
O22 P O23 112.8(6) . 2_665 ?
O22 P O23 67.2(6) . . ?
O22 P O23 112.8(6) 2_665 . ?
O23 P O20 108.0(6) 2_665 . ?
O23 P O20 72.0(6) 2_665 2_665 ?
O23 P O20 72.0(6) . . ?
O23 P O20 108.0(6) . 2_665 ?
O23 P O21 73.4(5) . 2_665 ?
O23 P O21 106.6(5) 2_665 2_665 ?
O23 P O21 73.4(5) 2_665 . ?
O23 P O21 106.6(5) . . ?
O23 P O23 180 2_665 . ?
V4 O3 V2 130.5(3) . . ?
V6 O3 V2 98.6(3) . . ?
V6 O3 V4 99.7(3) . . ?
V6 O4 V1 100.8(3) . . ?
V6 O4 V7 100.0(3) . . ?
V7 O4 V1 129.8(4) . . ?
V6 O5 V4 98.9(3) . . ?
V6 O5 V7 100.1(3) . . ?
V7 O5 V4 130.7(4) . . ?
V1 O6 V3 134.6(5) . . ?
V2 O9 V1 130.8(4) . . ?
V6 O9 V1 100.8(3) . . ?
V6 O9 V2 100.3(3) . . ?
V2 O10 V5 136.5(5) . 2_665 ?
V1 O11 V5 136.8(6) . 2_665 ?
V7 O12 V3 137.8(5) . . ?
V3 O13 V2 136.8(7) 2_665 . ?
V4 O14 V5 136.9(5) . . ?
V7 O18 V5 137.2(5) . . ?
V4 O19 V3 136.9(6) . 2_665 ?
V1 O20 V5 94.9(4) . 2_665 ?
P O20 V1 124.3(6) . . ?
P O20 V5 122.2(6) . 2_665 ?
P O20 O22 53.5(5) . 2_665 ?
O22 O20 V1 70.8(5) 2_665 . ?
O22 O20 V5 136.5(7) 2_665 2_665 ?
V3 O21 V2 92.2(3) 2_665 . ?
V3 O21 V4 93.2(4) 2_665 . ?
V4 O21 V2 98.1(4) . . ?
P O21 V2 120.6(6) . . ?
P O21 V3 126.6(6) . 2_665 ?
P O21 V4 119.0(5) . . ?
P O21 O22 53.3(5) . . ?
O22 O21 V2 131.2(7) . . ?
O22 O21 V3 73.3(5) . 2_665 ?
O22 O21 V4 128.4(7) . . ?
V1 O22 V3 89.1(4) 2_665 2_665 ?
V1 O22 V7 95.4(4) 2_665 2_665 ?
V7 O22 V3 87.0(3) 2_665 2_665 ?
P O22 V1 125.4(6) . 2_665 ?
P O22 V3 123.0(6) . 2_665 ?
P O22 V7 125.8(6) . 2_665 ?
P O22 O20 58.2(5) . 2_665 ?
P O22 O21 58.2(5) . . ?
P O22 O23 58.4(5) . . ?
O20 O22 V1 67.3(5) 2_665 2_665 ?
O20 O22 V3 129.5(7) 2_665 2_665 ?
O20 O22 V7 136.7(7) 2_665 2_665 ?
O20 O22 O21 93.6(7) 2_665 . ?
O21 O22 V1 126.6(7) . 2_665 ?
O21 O22 V3 64.9(5) . 2_665 ?
O21 O22 V7 126.3(7) . 2_665 ?
O23 O22 V1 134.8(7) . 2_665 ?
O23 O22 V3 128.9(7) . 2_665 ?
O23 O22 V7 67.5(5) . 2_665 ?
O23 O22 O20 96.2(7) . 2_665 ?
O23 O22 O21 94.8(8) . . ?
V4 O23 V5 88.8(4) 2_665 2_665 ?
V7 O23 V4 99.5(4) 2_665 2_665 ?
V7 O23 V5 90.1(4) 2_665 2_665 ?
P O23 V4 121.8(5) . 2_665 ?
P O23 V5 120.8(6) . 2_665 ?
P O23 V7 126.3(6) . 2_665 ?
P O23 O22 54.4(5) . . ?
O22 O23 V4 137.2(7) . 2_665 ?
O22 O23 V5 131.9(6) . 2_665 ?
O22 O23 V7 72.1(5) . 2_665 ?
H24D N24 H24C 109(3) . . ?
H24D N24 H24B 108(4) . . ?
H24D N24 H24A 110(4) . . ?
H24C N24 H24B 108.2(11) . . ?
H24C N24 H24A 111(4) . . ?
H24B N24 H24A 111(4) . . ?
HW1A OW1 HW1B 104(5) . . ?
HW2A OW2 HW2B 105(5) . . ?
HW3A OW3 HW3B 105(4) . . ?
HW6A OW6 HW6B 107.1(3) . . ?
C10 N1 C9 107.5(7) . . ?
C10 N1 C17 109.7(8) . . ?
C17 N1 C9 110.0(8) . . ?
C9 N2 C12 108.5(8) . . ?
C13 N2 C9 108.9(7) . . ?
C13 N2 C12 108.0(8) . . ?
C10 N3 H3 110 . . ?
C13 N3 H3 110 . . ?
C13 N3 C10 108.9(7) . . ?
C13 N3 C16 108.7(7) . . ?
C16 N3 H3 110 . . ?
C16 N3 C10 109.2(8) . . ?
C12 N4 H4 109.7 . . ?
C12 N4 C17 108.8(8) . . ?
C16 N4 H4 109.7 . . ?
C16 N4 C12 108.5(9) . . ?
C16 N4 C17 110.5(8) . . ?
C17 N4 H4 109.7 . . ?
N1 C9 N2 111.3(7) . . ?
N1 C9 H9A 109.4 . . ?
N1 C9 H9B 109.4 . . ?
N2 C9 H9A 109.4 . . ?
N2 C9 H9B 109.4 . . ?
H9A C9 H9B 108 . . ?
N1 C10 N3 109.8(7) . . ?
N1 C10 H10A 109.7 . . ?
N1 C10 H10B 109.7 . . ?
N3 C10 H10A 109.7 . . ?
N3 C10 H10B 109.7 . . ?
H10A C10 H10B 108.2 . . ?
N2 C12 H12A 109.5 . . ?
N2 C12 H12B 109.5 . . ?
N4 C12 N2 110.7(7) . . ?
N4 C12 H12A 109.5 . . ?
N4 C12 H12B 109.5 . . ?
H12A C12 H12B 108.1 . . ?
N2 C13 N3 110.5(8) . . ?
N2 C13 H13A 109.6 . . ?
N2 C13 H13B 109.6 . . ?
N3 C13 H13A 109.6 . . ?
N3 C13 H13B 109.6 . . ?
H13A C13 H13B 108.1 . . ?
N3 C16 H16A 109.6 . . ?
N3 C16 H16B 109.6 . . ?
N4 C16 N3 110.4(8) . . ?
N4 C16 H16A 109.6 . . ?
N4 C16 H16B 109.6 . . ?
H16A C16 H16B 108.1 . . ?
N1 C17 N4 110.5(8) . . ?
N1 C17 H17A 109.5 . . ?
N1 C17 H17B 109.5 . . ?
N4 C17 H17A 109.5 . . ?
N4 C17 H17B 109.5 . . ?
H17A C17 H17B 108.1 . . ?
HW4A OW4 HW4B 103(5) . . ?
HW5A OW5 HW5B 104(5) . . ?

loop_
_geom_bond_atom_site_label_1
_geom_bond_atom_site_label_2
_geom_bond_distance
_geom_bond_site_symmetry_2
_geom_bond_publ_flag
V1 V6 2.986(2) . ?
V1 O4 1.988(6) . ?
V1 O6 1.766(7) . ?
V1 O9 2.024(6) . ?
V1 O11 1.820(7) . ?
V1 O15 1.584(6) . ?
V1 O20 2.352(11) . ?
V1 O22 2.408(11) 2_665 ?
V2 V6 2.928(2) . ?
V2 O3 2.036(7) . ?
V2 O7 1.583(6) . ?
V2 O9 1.964(7) . ?
V2 O10 1.743(8) . ?
V2 O13 1.866(9) . ?
V2 O21 2.466(11) . ?
V3 O6 1.937(7) . ?
V3 O8 1.596(6) . ?
V3 O12 1.824(7) . ?
V3 O13 1.850(8) 2_665 ?
V3 O19 1.907(8) 2_665 ?
V3 O21 2.327(10) 2_665 ?
V3 O22 2.462(11) 2_665 ?
V4 V6 2.948(2) . ?
V4 O3 2.031(6) . ?
V4 O5 2.010(7) . ?
V4 O14 1.756(7) . ?
V4 O16 1.591(6) . ?
V4 O19 1.805(9) . ?
V4 O21 2.425(11) . ?
V4 O23 2.392(10) 2_665 ?
V5 O2 1.591(6) . ?
V5 O10 1.924(8) 2_665 ?
V5 O11 1.919(8) 2_665 ?
V5 O14 1.851(7) . ?
V5 O18 1.824(8) . ?
V5 O20 2.369(11) 2_665 ?
V5 O23 2.405(11) 2_665 ?
V6 V7 2.966(2) . ?
V6 O1 1.598(7) . ?
V6 O3 1.823(6) . ?
V6 O4 1.887(6) . ?
V6 O5 1.867(7) . ?
V6 O9 1.850(6) . ?
V7 O4 1.985(6) . ?
V7 O5 2.000(6) . ?
V7 O12 1.804(7) . ?
V7 O17 1.593(6) . ?
V7 O18 1.815(7) . ?
V7 O22 2.454(11) 2_665 ?
V7 O23 2.383(10) 2_665 ?
P O20 1.559(10) . ?
P O20 1.559(10) 2_665 ?
P O21 1.564(10) . ?
P O21 1.564(10) 2_665 ?
P O22 1.475(11) . ?
P O22 1.475(11) 2_665 ?
P O23 1.546(11) . ?
P O23 1.546(11) 2_665 ?
O20 O22 1.704(15) 2_665 ?
O21 O22 1.713(16) . ?
O22 O23 1.672(15) . ?
N24 H24D 0.9000(2) . ?
N24 H24C 0.9000(2) . ?
N24 H24B 0.9000(2) . ?
N24 H24A 0.899(2) . ?
OW1 HW1A 0.87(2) . ?
OW1 HW1B 0.87(2) . ?
OW2 HW2A 0.88(2) . ?
OW2 HW2B 0.87(2) . ?
OW3 HW3A 0.8700(2) . ?
OW3 HW3B 0.88(2) . ?
OW6 HW6A 0.870(2) . ?
OW6 HW6B 0.870(2) . ?
N1 C9 1.477(12) . ?
N1 C10 1.464(12) . ?
N1 C17 1.464(12) . ?
N2 C9 1.478(11) . ?
N2 C12 1.510(12) . ?
N2 C13 1.451(12) . ?
N3 H3 0.98 . ?
N3 C10 1.498(11) . ?
N3 C13 1.482(12) . ?
N3 C16 1.493(12) . ?
N4 H4 0.98 . ?
N4 C12 1.471(14) . ?
N4 C16 1.436(14) . ?
N4 C17 1.482(12) . ?
C9 H9A 0.97 . ?
C9 H9B 0.97 . ?
C10 H10A 0.97 . ?
C10 H10B 0.97 . ?
C12 H12A 0.97 . ?
C12 H12B 0.97 . ?
C13 H13A 0.97 . ?
C13 H13B 0.97 . ?
C16 H16A 0.97 . ?
C16 H16B 0.97 . ?
C17 H17A 0.97 . ?
C17 H17B 0.97 . ?
OW4 HW4A 0.89(2) . ?
OW4 HW4B 0.89(2) . ?
OW5 HW5A 0.88(2) . ?
OW5 HW5B 0.88(2) . ?

loop_
_geom_hbond_atom_site_label_D
_geom_hbond_atom_site_label_H
_geom_hbond_atom_site_label_A
_geom_hbond_distance_DH
_geom_hbond_distance_HA
_geom_hbond_distance_DA
_geom_hbond_angle_DHA
_geom_hbond_site_symmetry_A
_geom_hbond_publ_flag
N3 H3 O16 0.98 2.46 3.034(10) 117.3 2_656 yes
N3 H3 OW3 0.98 1.94 2.798(13) 144.3 . yes
N4 H4 O15 0.98 2.63 3.212(11) 118.1 1_655 yes
N4 H4 OW5 0.98 2.12 3.047(13) 156.5 2_666 yes
C9 H9A O1 0.97 2.53 3.485(12) 167.3 1_655 yes
C9 H9B O1 0.97 2.65 3.379(11) 131.9 2_656 yes
C10 H10A O1 0.97 2.62 3.348(11) 132.5 2_656 yes
C10 H10A O16 0.97 2.49 3.090(12) 119.6 2_656 yes
C10 H10B O16 0.97 2.33 3.289(12) 171.7 . yes
C13 H13A O8 0.97 2.67 3.161(12) 111.9 2_666 yes
C16 H16B O17 0.97 2.45 3.353(11) 153.9 2_666 yes
C17 H17A O2 0.97 2.54 3.126(12) 119.1 . yes
C17 H17A O14 0.97 2.6 3.546(17) 163.6 . yes
C17 H17B O9 0.97 2.52 3.488(14) 174.6 1_655 yes

loop_
_geom_torsion_atom_site_label_1
_geom_torsion_atom_site_label_2
_geom_torsion_atom_site_label_3
_geom_torsion_atom_site_label_4
_geom_torsion
_geom_torsion_site_symmetry_1
_geom_torsion_site_symmetry_2
_geom_torsion_site_symmetry_3
_geom_torsion_site_symmetry_4
_geom_torsion_publ_flag
V1 V6 O3 V2 -26.4(3) . . . . ?
V1 V6 O3 V4 107.4(2) . . . . ?
V1 V6 O4 V7 -134.0(4) . . . . ?
V1 V6 O5 V4 -109.9(2) . . . . ?
V1 V6 O5 V7 24.4(4) . . . . ?
V1 V6 O9 V2 135.2(5) . . . . ?
V1 O22 O23 V4 -10.0(15) 2_665 . . 2_665 ?
V1 O22 O23 V5 147.9(6) 2_665 . . 2_665 ?
V1 O22 O23 V7 74.6(8) 2_665 . . 2_665 ?
V1 O22 O23 P -110.4(9) 2_665 . . . ?
V2 V6 O3 V4 133.8(4) . . . . ?
V2 V6 O4 V1 21.7(3) . . . . ?
V2 V6 O4 V7 -112.3(2) . . . . ?
V2 V6 O5 V4 -25.0(4) . . . . ?
V2 V6 O5 V7 109.3(3) . . . . ?
V2 V6 O9 V1 -135.2(5) . . . . ?
V2 O21 O22 V1 -146.2(6) . . . 2_665 ?
V2 O21 O22 V3 -78.0(7) . . . 2_665 ?
V2 O21 O22 V7 -12.4(12) . . . 2_665 ?
V2 O21 O22 P 101.0(8) . . . . ?
V2 O21 O22 O20 149.6(7) . . . 2_665 ?
V2 O21 O22 O23 53.1(9) . . . . ?
V3 O21 O22 V1 -68.2(6) 2_665 . . 2_665 ?
V3 O21 O22 V7 65.5(7) 2_665 . . 2_665 ?
V3 O21 O22 P 178.9(5) 2_665 . . . ?
V3 O21 O22 O20 -132.4(6) 2_665 . . 2_665 ?
V3 O21 O22 O23 131.1(6) 2_665 . . . ?
V3 O22 O23 V4 -150.6(6) 2_665 . . 2_665 ?
V3 O22 O23 V5 7.3(14) 2_665 . . 2_665 ?
V3 O22 O23 V7 -66.0(7) 2_665 . . 2_665 ?
V3 O22 O23 P 109.1(9) 2_665 . . . ?
V4 V6 O3 V2 -133.8(4) . . . . ?
V4 V6 O4 V1 108.6(2) . . . . ?
V4 V6 O4 V7 -25.4(3) . . . . ?
V4 V6 O5 V7 134.3(5) . . . . ?
V4 V6 O9 V1 -107.4(3) . . . . ?
V4 V6 O9 V2 27.8(4) . . . . ?
V4 O21 O22 V1 12.4(12) . . . 2_665 ?
V4 O21 O22 V3 80.6(7) . . . 2_665 ?
V4 O21 O22 V7 146.1(6) . . . 2_665 ?
V4 O21 O22 P -100.4(7) . . . . ?
V4 O21 O22 O20 -51.8(9) . . . 2_665 ?
V4 O21 O22 O23 -148.3(7) . . . . ?
V6 V1 O6 V3 41.9(8) . . . . ?
V6 V1 O11 V5 -46.5(9) . . . 2_665 ?
V6 V2 O10 V5 43.3(10) . . . 2_665 ?
V6 V2 O13 V3 -46.5(9) . . . 2_665 ?
V6 V4 O14 V5 -42.8(11) . . . . ?
V6 V4 O19 V3 42.3(9) . . . 2_665 ?
V6 V7 O12 V3 -45.0(8) . . . . ?
V6 V7 O18 V5 38.9(9) . . . . ?
V7 V6 O3 V2 -110.5(2) . . . . ?
V7 V6 O3 V4 23.3(3) . . . . ?
V7 V6 O4 V1 134.0(4) . . . . ?
V7 V6 O5 V4 -134.3(5) . . . . ?
V7 V6 O9 V1 -22.3(4) . . . . ?
V7 V6 O9 V2 112.9(2) . . . . ?
V7 O22 O23 V4 -84.6(9) 2_665 . . 2_665 ?
V7 O22 O23 V5 73.3(8) 2_665 . . 2_665 ?
V7 O22 O23 P 175.1(5) 2_665 . . . ?
P O21 O22 V1 112.8(7) . . . 2_665 ?
P O21 O22 V3 -178.9(5) . . . 2_665 ?
P O21 O22 V7 -113.4(8) . . . 2_665 ?
P O21 O22 O20 48.6(5) . . . 2_665 ?
P O21 O22 O23 -47.9(5) . . . . ?
P O22 O23 V4 100.3(9) . . . 2_665 ?
P O22 O23 V5 -101.8(8) . . . 2_665 ?
P O22 O23 V7 -175.1(5) . . . 2_665 ?
O1 V6 O3 V2 113.0(3) . . . . ?
O1 V6 O3 V4 -113.2(3) . . . . ?
O1 V6 O4 V1 -114.8(3) . . . . ?
O1 V6 O4 V7 111.2(3) . . . . ?
O1 V6 O5 V4 115.2(3) . . . . ?
O1 V6 O5 V7 -110.5(4) . . . . ?
O1 V6 O9 V1 111.8(3) . . . . ?
O1 V6 O9 V2 -113.0(3) . . . . ?
O2 V5 O14 V4 162.7(8) . . . . ?
O2 V5 O18 V7 -160.8(7) . . . . ?
O3 V2 O10 V5 1.0(16) . . . 2_665 ?
O3 V2 O13 V3 -62.7(8) . . . 2_665 ?
O3 V4 O14 V5 -9.1(18) . . . . ?
O3 V4 O19 V3 59.0(7) . . . 2_665 ?
O3 V6 O4 V1 65.8(5) . . . . ?
O3 V6 O4 V7 -68.2(5) . . . . ?
O3 V6 O5 V4 5.3(3) . . . . ?
O3 V6 O5 V7 139.6(4) . . . . ?
O3 V6 O9 V1 -138.3(4) . . . . ?
O3 V6 O9 V2 -3.1(3) . . . . ?
O4 V1 O6 V3 59.1(6) . . . . ?
O4 V1 O11 V5 -14.9(14) . . . 2_665 ?
O4 V6 O3 V2 -67.6(5) . . . . ?
O4 V6 O3 V4 66.2(5) . . . . ?
O4 V6 O5 V4 -138.2(4) . . . . ?
O4 V6 O5 V7 -3.9(3) . . . . ?
O4 V6 O9 V1 5.5(3) . . . . ?
O4 V6 O9 V2 140.7(4) . . . . ?
O4 V7 O12 V3 -62.8(7) . . . . ?
O4 V7 O18 V5 0.3(14) . . . . ?
O5 V4 O14 V5 -59.7(9) . . . . ?
O5 V4 O19 V3 7.2(15) . . . 2_665 ?
O5 V6 O3 V2 -139.1(3) . . . . ?
O5 V6 O3 V4 -5.3(3) . . . . ?
O5 V6 O4 V1 138.0(4) . . . . ?
O5 V6 O4 V7 4.0(3) . . . . ?
O5 V6 O9 V1 -63.1(5) . . . . ?
O5 V6 O9 V2 72.1(5) . . . . ?
O5 V7 O12 V3 -6.3(13) . . . . ?
O5 V7 O18 V5 56.8(7) . . . . ?
O6 V1 O11 V5 97.1(7) . . . 2_665 ?
O6 V3 O12 V7 66.2(7) . . . . ?
O7 V2 O10 V5 162.2(7) . . . 2_665 ?
O7 V2 O13 V3 -160.3(8) . . . 2_665 ?
O8 V3 O12 V7 163.7(6) . . . . ?
O9 V1 O6 V3 5.6(14) . . . . ?
O9 V1 O11 V5 -62.9(7) . . . 2_665 ?
O9 V2 O10 V5 60.7(8) . . . 2_665 ?
O9 V2 O13 V3 -11.2(15) . . . 2_665 ?
O9 V6 O3 V2 3.0(3) . . . . ?
O9 V6 O3 V4 136.7(3) . . . . ?
O9 V6 O4 V1 -5.6(3) . . . . ?
O9 V6 O4 V7 -139.6(4) . . . . ?
O9 V6 O5 V4 -69.8(5) . . . . ?
O9 V6 O5 V7 64.5(6) . . . . ?
O10 V2 O13 V3 95.5(8) . . . 2_665 ?
O10 V5 O14 V4 -30.9(18) 2_665 . . . ?
O10 V5 O18 V7 102.0(7) 2_665 . . . ?
O11 V1 O6 V3 -99.5(6) . . . . ?
O11 V5 O14 V4 -99.5(9) 2_665 . . . ?
O11 V5 O18 V7 25.2(16) 2_665 . . . ?
O12 V7 O18 V5 -100.6(7) . . . . ?
O13 V2 O10 V5 -96.0(8) . . . 2_665 ?
O13 V3 O12 V7 -96.1(7) 2_665 . . . ?
O14 V4 O19 V3 -100.3(8) . . . 2_665 ?
O14 V5 O18 V7 -59.9(8) . . . . ?
O15 V1 O6 V3 159.8(6) . . . . ?
O15 V1 O11 V5 -160.1(7) . . . 2_665 ?
O16 V4 O14 V5 -159.2(8) . . . . ?
O16 V4 O19 V3 156.1(7) . . . 2_665 ?
O17 V7 O12 V3 -162.7(6) . . . . ?
O17 V7 O18 V5 155.3(7) . . . . ?
O18 V5 O14 V4 62.6(9) . . . . ?
O18 V7 O12 V3 93.8(7) . . . . ?
O19 V3 O12 V7 -1.7(15) 2_665 . . . ?
O19 V4 O14 V5 99.1(9) . . . . ?
O20 V1 O6 V3 -33.9(7) . . . . ?
O20 V1 O11 V5 -0.2(6) . . . 2_665 ?
O20 V5 O14 V4 -36.5(9) 2_665 . . . ?
O20 V5 O18 V7 35.1(8) 2_665 . . . ?
O20 P O21 V2 -179.2(6) 2_665 . . . ?
O20 P O21 V2 0.8(6) . . . . ?
O20 P O21 V3 -59.6(8) 2_665 . . 2_665 ?
O20 P O21 V3 120.4(8) . . . 2_665 ?
O20 P O21 V4 -120.2(7) . . . . ?
O20 P O21 V4 59.8(7) 2_665 . . . ?
O20 P O21 O22 121.7(7) . . . . ?
O20 P O21 O22 -58.3(7) 2_665 . . . ?
O20 P O22 V1 -176.7(7) . . . 2_665 ?
O20 P O22 V1 3.3(7) 2_665 . . 2_665 ?
O20 P O22 V3 -60.7(8) . . . 2_665 ?
O20 P O22 V3 119.3(8) 2_665 . . 2_665 ?
O20 P O22 V7 -127.6(9) 2_665 . . 2_665 ?
O20 P O22 V7 52.4(9) . . . 2_665 ?
O20 P O22 O20 180 . . . 2_665 ?
O20 P O22 O21 -61.8(7) . . . . ?
O20 P O22 O21 118.2(7) 2_665 . . . ?
O20 P O22 O23 58.0(7) . . . . ?
O20 P O22 O23 -122.0(7) 2_665 . . . ?
O20 P O23 V4 107.8(7) . . . 2_665 ?
O20 P O23 V4 -72.2(7) 2_665 . . 2_665 ?
O20 P O23 V5 177.9(5) 2_665 . . 2_665 ?
O20 P O23 V5 -2.1(5) . . . 2_665 ?
O20 P O23 V7 61.8(7) 2_665 . . 2_665 ?
O20 P O23 V7 -118.2(7) . . . 2_665 ?
O20 P O23 O22 -124.0(7) . . . . ?
O20 P O23 O22 56.0(7) 2_665 . . . ?
O20 O22 O23 V4 53.8(11) 2_665 . . 2_665 ?
O20 O22 O23 V5 -148.3(8) 2_665 . . 2_665 ?
O20 O22 O23 V7 138.4(7) 2_665 . . 2_665 ?
O20 O22 O23 P -46.5(5) 2_665 . . . ?
O21 V2 O10 V5 -31.9(8) . . . 2_665 ?
O21 V2 O13 V3 -1.0(7) . . . 2_665 ?
O21 V3 O12 V7 -28.7(7) 2_665 . . . ?
O21 V4 O14 V5 34.1(9) . . . . ?
O21 V4 O19 V3 -3.0(6) . . . 2_665 ?
O21 P O20 V1 124.9(8) . . . . ?
O21 P O20 V1 -55.1(8) 2_665 . . . ?
O21 P O20 V5 68.3(7) 2_665 . . 2_665 ?
O21 P O20 V5 -111.7(7) . . . 2_665 ?
O21 P O20 O22 121.5(7) . . . 2_665 ?
O21 P O20 O22 -58.5(7) 2_665 . . 2_665 ?
O21 P O22 V1 -114.8(9) . . . 2_665 ?
O21 P O22 V1 65.2(9) 2_665 . . 2_665 ?
O21 P O22 V3 -178.8(6) 2_665 . . 2_665 ?
O21 P O22 V3 1.2(6) . . . 2_665 ?
O21 P O22 V7 114.3(8) . . . 2_665 ?
O21 P O22 V7 -65.7(8) 2_665 . . 2_665 ?
O21 P O22 O20 61.8(7) 2_665 . . 2_665 ?
O21 P O22 O20 -118.2(7) . . . 2_665 ?
O21 P O22 O21 180.0000(10) 2_665 . . . ?
O21 P O22 O23 119.8(7) . . . . ?
O21 P O22 O23 -60.2(7) 2_665 . . . ?
O21 P O23 V4 -5.6(6) 2_665 . . 2_665 ?
O21 P O23 V4 174.4(6) . . . 2_665 ?
O21 P O23 V5 64.5(7) . . . 2_665 ?
O21 P O23 V5 -115.5(7) 2_665 . . 2_665 ?
O21 P O23 V7 -51.6(8) . . . 2_665 ?
O21 P O23 V7 128.4(8) 2_665 . . 2_665 ?
O21 P O23 O22 122.6(7) 2_665 . . . ?
O21 P O23 O22 -57.4(7) . . . . ?
O21 O22 O23 V4 148.0(8) . . . 2_665 ?
O21 O22 O23 V5 -54.1(10) . . . 2_665 ?
O21 O22 O23 V7 -127.4(6) . . . 2_665 ?
O21 O22 O23 P 47.7(5) . . . . ?
O22 V1 O6 V3 -3.7(6) 2_665 . . . ?
O22 V1 O11 V5 26.6(7) 2_665 . . 2_665 ?
O22 V3 O12 V7 0.7(6) 2_665 . . . ?
O22 V7 O12 V3 -0.7(6) 2_665 . . . ?
O22 V7 O18 V5 -32.5(8) 2_665 . . . ?
O22 P O20 V1 -176.6(7) . . . . ?
O22 P O20 V1 3.4(7) 2_665 . . . ?
O22 P O20 V5 -53.2(8) . . . 2_665 ?
O22 P O20 V5 126.8(8) 2_665 . . 2_665 ?
O22 P O20 O22 180.0010(10) . . . 2_665 ?
O22 P O21 V2 59.1(8) 2_665 . . . ?
O22 P O21 V2 -120.9(8) . . . . ?
O22 P O21 V3 178.7(7) 2_665 . . 2_665 ?
O22 P O21 V3 -1.3(7) . . . 2_665 ?
O22 P O21 V4 118.2(8) . . . . ?
O22 P O21 V4 -61.8(8) 2_665 . . . ?
O22 P O21 O22 180.000(2) 2_665 . . . ?
O22 P O23 V4 -128.2(8) . . . 2_665 ?
O22 P O23 V4 51.8(8) 2_665 . . 2_665 ?
O22 P O23 V5 121.9(7) . . . 2_665 ?
O22 P O23 V5 -58.1(7) 2_665 . . 2_665 ?
O22 P O23 V7 5.8(6) . . . 2_665 ?
O22 P O23 V7 -174.2(6) 2_665 . . 2_665 ?
O22 P O23 O22 179.9990(10) 2_665 . . . ?
O23 V4 O14 V5 0.8(7) 2_665 . . . ?
O23 V4 O19 V3 -31.6(8) 2_665 . . 2_665 ?
O23 V5 O14 V4 -0.8(7) 2_665 . . . ?
O23 V5 O18 V7 3.8(6) 2_665 . . . ?
O23 V7 O12 V3 26.9(7) 2_665 . . . ?
O23 V7 O18 V5 -3.8(6) 2_665 . . . ?
O23 P O20 V1 58.7(8) 2_665 . . . ?
O23 P O20 V1 -121.3(8) . . . . ?
O23 P O20 V5 2.2(6) . . . 2_665 ?
O23 P O20 V5 -177.8(6) 2_665 . . 2_665 ?
O23 P O20 O22 55.3(7) 2_665 . . 2_665 ?
O23 P O20 O22 -124.7(7) . . . 2_665 ?
O23 P O21 V2 -64.4(7) . . . . ?
O23 P O21 V2 115.6(7) 2_665 . . . ?
O23 P O21 V3 55.2(8) . . . 2_665 ?
O23 P O21 V3 -124.8(8) 2_665 . . 2_665 ?
O23 P O21 V4 -5.3(6) 2_665 . . . ?
O23 P O21 V4 174.7(6) . . . . ?
O23 P O21 O22 -123.5(7) 2_665 . . . ?
O23 P O21 O22 56.5(7) . . . . ?
O23 P O22 V1 -54.7(9) 2_665 . . 2_665 ?
O23 P O22 V1 125.3(9) . . . 2_665 ?
O23 P O22 V3 61.3(8) 2_665 . . 2_665 ?
O23 P O22 V3 -118.7(8) . . . 2_665 ?
O23 P O22 V7 -5.6(6) . . . 2_665 ?
O23 P O22 V7 174.4(6) 2_665 . . 2_665 ?
O23 P O22 O20 122.0(7) . . . 2_665 ?
O23 P O22 O20 -58.0(7) 2_665 . . 2_665 ?
O23 P O22 O21 60.2(7) 2_665 . . . ?
O23 P O22 O21 -119.8(7) . . . . ?
O23 P O22 O23 180.0000(10) 2_665 . . . ?
C9 N1 C10 N3 60.5(9) . . . . ?
C9 N1 C17 N4 -59.2(11) . . . . ?
C9 N2 C12 N4 58.3(10) . . . . ?
C9 N2 C13 N3 -58.7(10) . . . . ?
C10 N1 C9 N2 -61.0(9) . . . . ?
C10 N1 C17 N4 58.9(11) . . . . ?
C10 N3 C13 N2 59.1(10) . . . . ?
C10 N3 C16 N4 -58.2(10) . . . . ?
C12 N2 C9 N1 -57.1(10) . . . . ?
C12 N2 C13 N3 59.0(9) . . . . ?
C12 N4 C16 N3 -60.9(9) . . . . ?
C12 N4 C17 N1 60.1(11) . . . . ?
C13 N2 C9 N1 60.3(10) . . . . ?
C13 N2 C12 N4 -59.6(10) . . . . ?
C13 N3 C10 N1 -60.3(10) . . . . ?
C13 N3 C16 N4 60.5(10) . . . . ?
C16 N3 C10 N1 58.2(10) . . . . ?
C16 N3 C13 N2 -59.8(10) . . . . ?
C16 N4 C12 N2 60.6(10) . . . . ?
C16 N4 C17 N1 -58.9(12) . . . . ?
C17 N1 C9 N2 58.4(10) . . . . ?
C17 N1 C10 N3 -59.0(10) . . . . ?
C17 N4 C12 N2 -59.6(11) . . . . ?
C17 N4 C16 N3 58.3(11) . . . . ?
